data_4350677
loop_
_publ_author_name
'Tronnier, Alexander'
'P\"othig, Alexander'
'Metz, Stefan'
'Wagenblast, Gerhard'
'M\"unster, Ingo'
'Strassner, Thomas'

_publ_section_title
;
 Enlarging the \p system of phosphorescent (C^C*) cyclometalated
 platinum(II) NHC complexes.
;
_journal_issue 12
_journal_name_full 'Inorganic chemistry'
_journal_page_first 6346
_journal_page_last 6356
_journal_paper_doi 10.1021/ic500971z
_journal_volume 53
_journal_year 2014
_chemical_compound_source 'see text'
_chemical_formula_moiety 'C23 H20 N2 O2 Pt'
_chemical_formula_sum 'C23 H20 N2 O2 Pt'
_chemical_formula_weight 551.50
_chemical_melting_point 519
_space_group_IT_number 2
_space_group_name_Hall '-P 1'
_space_group_name_H-M_alt 'P -1'
_symmetry_cell_setting triclinic
_symmetry_Int_Tables_number 2
_symmetry_space_group_name_Hall '-P 1'
_symmetry_space_group_name_H-M 'P -1'
_atom_sites_solution_hydrogens geom
_atom_sites_solution_primary direct
_atom_sites_solution_secondary difmap
_cell_angle_alpha 62.580(4)
_cell_angle_beta 84.406(9)
_cell_angle_gamma 78.739(6)
_cell_formula_units_Z 2
_cell_length_a 7.7870(7)
_cell_length_b 11.3990(5)
_cell_length_c 12.1500(9)
_cell_measurement_reflns_used 982
_cell_measurement_temperature 198
_cell_measurement_theta_max 26.40
_cell_measurement_theta_min 2.04
_cell_volume 938.85(12)
_computing_cell_refinement 'Dirax/lsq (Duisenberg, 1992)'
_computing_data_collection 'Collect (Nonius BV, 1999)'
_computing_data_reduction 'EvalCCD (Duisenberg et al., 2003)'
_computing_molecular_graphics 'PLATON (Spek, 2011)'
_computing_publication_material 'PLATON (Spek, 2011), enCIFer (Allen, 2004)'
_computing_structure_refinement 'SHELXL97 (Sheldrick, 1997), SHELXLE (Huebschle, 2011)'
_computing_structure_solution 'SIR92 (Altomare et al., 1994)'
_diffrn_ambient_temperature 198
_diffrn_detector 'CCD plate'
_diffrn_detector_area_resol_mean 9
_diffrn_measured_fraction_theta_full 0.991
_diffrn_measured_fraction_theta_max 0.991
_diffrn_measurement_device '95mm CCD camera on \k-goniostat'
_diffrn_measurement_device_type 'Bruker KappaCCD'
_diffrn_measurement_method 'phi- and omega-rotation'
_diffrn_radiation_monochromator graphite
_diffrn_radiation_probe x-ray
_diffrn_radiation_source 'fine-focus sealed tube'
_diffrn_radiation_type MoK\a
_diffrn_radiation_wavelength 0.71073
_diffrn_reflns_av_R_equivalents 0.0331
_diffrn_reflns_av_unetI/netI 0.0210
_diffrn_reflns_limit_h_max 9
_diffrn_reflns_limit_h_min -9
_diffrn_reflns_limit_k_max 14
_diffrn_reflns_limit_k_min -14
_diffrn_reflns_limit_l_max 15
_diffrn_reflns_limit_l_min -15
_diffrn_reflns_number 19731
_diffrn_reflns_reduction_process
;
;
_diffrn_reflns_theta_full 26.39
_diffrn_reflns_theta_max 26.39
_diffrn_reflns_theta_min 2.04
_exptl_absorpt_coefficient_mu 7.494
_exptl_absorpt_correction_T_max 0.369
_exptl_absorpt_correction_T_min 0.109
_exptl_absorpt_correction_type multi-scan
_exptl_absorpt_process_details 'SADABS 2.10.(Sheldrick,Bruker AXS Inc.,2002)'
_exptl_crystal_colour yellow
_exptl_crystal_density_diffrn 1.951
_exptl_crystal_density_method 'Not Measured'
_exptl_crystal_description fragment
_exptl_crystal_F_000 532
_exptl_crystal_size_max 0.530
_exptl_crystal_size_mid 0.270
_exptl_crystal_size_min 0.170
_refine_diff_density_max 0.739
_refine_diff_density_min -0.860
_refine_diff_density_rms 0.152
_refine_ls_extinction_method none
_refine_ls_goodness_of_fit_ref 1.300
_refine_ls_hydrogen_treatment constr
_refine_ls_matrix_type full
_refine_ls_number_parameters 256
_refine_ls_number_reflns 3825
_refine_ls_number_restraints 0
_refine_ls_restrained_S_all 1.300
_refine_ls_R_factor_all 0.0204
_refine_ls_R_factor_gt 0.0164
_refine_ls_shift/su_max 0.001
_refine_ls_shift/su_mean 0.000
_refine_ls_structure_factor_coef Fsqd
_refine_ls_weighting_details 'calc w=1/[\s^2^(Fo^2^)+(0.0262P)^2^+1.1588P] where P=(Fo^2^+2Fc^2^)/3'
_refine_ls_weighting_scheme calc
_refine_ls_wR_factor_gt 0.0487
_refine_ls_wR_factor_ref 0.0569
_reflns_number_gt 3530
_reflns_number_total 3825
_reflns_threshold_expression I>2\s(I)
_cod_data_source_file ic500971z_si_002.cif
_cod_data_source_block compound_11
_cod_depositor_comments
;
The following automatic conversions were performed:

data item '_symmetry_cell_setting' value 'Triclinic' was changed to
'triclinic' in accordance with the
/home/saulius/struct/COD-crude-data/automatic-downloads/DataCite-retrospective/ACS/depositions/lib/dictionaries/cif_core.dic
dictionary named 'cif_core.dic' version 2.4.2 last updated on
2011-04-26.

Automatic conversion script
Id: cif_fix_values 6909 2019-04-08 15:41:33Z antanas 
;
_cod_original_cell_volume 938.86(12)
_cod_database_code 4350677

loop_
_symmetry_equiv_pos_site_id
_symmetry_equiv_pos_as_xyz
1 x,y,z
2 -x,-y,-z

loop_
_atom_site_aniso_label
_atom_site_aniso_U_11
_atom_site_aniso_U_22
_atom_site_aniso_U_33
_atom_site_aniso_U_23
_atom_site_aniso_U_13
_atom_site_aniso_U_12
Pt1 0.0216(1) 0.0178(1) 0.0180(1) -0.0084(1) -0.0006(1) -0.0014(1)
O1 0.0330(16) 0.0246(16) 0.0248(15) -0.0114(14) 0.0030(12) 0.0003(13)
O2 0.0334(16) 0.0215(15) 0.0227(15) -0.0085(13) -0.0007(12) -0.0001(13)
N1 0.0211(16) 0.0196(17) 0.0182(16) -0.0074(14) -0.0006(13) -0.0025(13)
N2 0.0268(18) 0.0234(18) 0.0174(16) -0.0086(15) 0.0012(13) -0.0054(14)
C1 0.0192(19) 0.025(2) 0.0226(19) -0.0133(18) -0.0002(15) -0.0056(16)
C2 0.026(2) 0.024(2) 0.022(2) -0.0079(18) -0.0015(16) -0.0059(17)
C3 0.040(3) 0.030(3) 0.023(2) -0.007(2) 0.0022(19) -0.010(2)
C4 0.054(3) 0.025(2) 0.027(2) 0.000(2) -0.002(2) -0.010(2)
C5 0.047(3) 0.020(2) 0.037(3) -0.007(2) -0.006(2) -0.002(2)
C6 0.032(2) 0.025(2) 0.028(2) -0.010(2) -0.0011(18) -0.0038(18)
C7 0.025(2) 0.018(2) 0.0208(19) -0.0050(17) -0.0030(16) -0.0051(16)
C8 0.0215(19) 0.022(2) 0.0195(19) -0.0093(17) -0.0015(15) -0.0061(16)
C9 0.0205(19) 0.019(2) 0.0221(19) -0.0093(17) -0.0026(15) -0.0032(16)
C10 0.025(2) 0.017(2) 0.021(2) -0.0070(17) -0.0031(16) -0.0021(16)
C11 0.023(2) 0.025(2) 0.022(2) -0.0112(18) -0.0005(16) -0.0056(17)
C12 0.033(2) 0.025(2) 0.023(2) -0.0094(19) 0.0009(17) -0.0053(18)
C13 0.038(2) 0.037(3) 0.022(2) -0.015(2) 0.0066(18) -0.013(2)
C14 0.029(2) 0.037(3) 0.030(2) -0.021(2) 0.0044(18) -0.0021(19)
C15 0.027(2) 0.029(2) 0.030(2) -0.016(2) -0.0005(18) -0.0001(18)
C16 0.0195(19) 0.026(2) 0.024(2) -0.0139(18) -0.0020(15) -0.0042(16)
C17 0.0219(19) 0.020(2) 0.024(2) -0.0090(18) -0.0042(16) 0.0004(16)
C18 0.036(2) 0.030(2) 0.021(2) -0.0113(19) 0.0052(17) -0.0059(19)
C19 0.041(3) 0.038(3) 0.041(3) -0.022(3) 0.008(2) 0.003(2)
C20 0.026(2) 0.030(2) 0.035(2) -0.019(2) 0.0014(18) -0.0016(18)
C21 0.033(2) 0.024(2) 0.036(3) -0.014(2) -0.001(2) 0.0075(19)
C22 0.026(2) 0.021(2) 0.031(2) -0.0118(19) -0.0040(17) -0.0002(17)
C23 0.047(3) 0.025(2) 0.032(2) -0.009(2) -0.001(2) 0.002(2)

loop_
_atom_site_label
_atom_site_type_symbol
_atom_site_thermal_displace_type
_atom_site_fract_x
_atom_site_fract_y
_atom_site_fract_z
_atom_site_occupancy
_atom_site_U_iso_or_equiv
_atom_site_calc_flag
_atom_site_refinement_flags
Pt1 Pt Uani 0.48995(2) 0.27212(1) 0.98167(1) 1.000 0.0193(1) d .
O1 O Uani 0.6535(4) 0.1927(3) 0.8761(3) 1.000 0.0284(9) d .
O2 O Uani 0.5397(4) 0.0897(3) 1.1345(3) 1.000 0.0271(9) d .
N1 N Uani 0.3108(4) 0.5419(3) 0.8824(3) 1.000 0.0202(9) d .
N2 N Uani 0.4703(4) 0.5218(3) 0.7311(3) 1.000 0.0227(10) d .
C1 C Uani 0.4275(5) 0.4523(4) 0.8522(4) 1.000 0.0210(11) d .
C2 C Uani 0.3819(5) 0.6538(4) 0.6838(4) 1.000 0.0246(12) d .
C3 C Uani 0.3848(6) 0.7594(5) 0.5653(4) 1.000 0.0325(16) d .
C4 C Uani 0.2812(7) 0.8807(5) 0.5456(4) 1.000 0.0394(14) d .
C5 C Uani 0.1780(7) 0.8943(5) 0.6417(5) 1.000 0.0371(16) d .
C6 C Uani 0.1768(6) 0.7895(4) 0.7593(4) 1.000 0.0292(12) d .
C7 C Uani 0.2793(5) 0.6669(4) 0.7804(4) 1.000 0.0223(11) d .
C8 C Uani 0.2527(5) 0.4882(4) 1.0081(4) 1.000 0.0206(11) d .
C9 C Uani 0.3311(5) 0.3504(4) 1.0765(4) 1.000 0.0204(11) d .
C10 C Uani 0.2872(5) 0.2874(4) 1.2004(4) 1.000 0.0216(12) d .
C11 C Uani 0.1684(5) 0.3557(4) 1.2575(4) 1.000 0.0229(12) d .
C12 C Uani 0.1235(6) 0.2919(4) 1.3859(4) 1.000 0.0276(12) d .
C13 C Uani 0.0065(6) 0.3587(5) 1.4374(4) 1.000 0.0312(14) d .
C14 C Uani -0.0707(6) 0.4917(5) 1.3657(4) 1.000 0.0306(14) d .
C15 C Uani -0.0297(6) 0.5577(5) 1.2420(4) 1.000 0.0283(12) d .
C16 C Uani 0.0911(5) 0.4911(4) 1.1858(4) 1.000 0.0220(11) d .
C17 C Uani 0.1373(5) 0.5576(4) 1.0578(4) 1.000 0.0227(11) d .
C18 C Uani 0.5876(6) 0.4678(5) 0.6591(4) 1.000 0.0295(12) d .
C19 C Uani 0.8393(7) 0.0384(5) 0.8229(5) 1.000 0.0405(17) d .
C20 C Uani 0.7377(6) 0.0739(5) 0.9173(4) 1.000 0.0292(12) d .
C21 C Uani 0.7412(6) -0.0244(5) 1.0404(4) 1.000 0.0327(14) d .
C22 C Uani 0.6445(5) -0.0131(4) 1.1390(4) 1.000 0.0263(12) d .
C23 C Uani 0.6599(7) -0.1324(5) 1.2644(4) 1.000 0.0374(14) d .
H3 H Uiso 0.45480 0.74890 0.50090 1.000 0.0390 c R
H4 H Uiso 0.27990 0.95560 0.46600 1.000 0.0470 c R
H5 H Uiso 0.10670 0.97830 0.62520 1.000 0.0450 c R
H6 H Uiso 0.10800 0.80070 0.82390 1.000 0.0350 c R
H10 H Uiso 0.33730 0.19620 1.24900 1.000 0.0260 c R
H12 H Uiso 0.17570 0.20160 1.43610 1.000 0.0330 c R
H13 H Uiso -0.02270 0.31440 1.52290 1.000 0.0380 c R
H14 H Uiso -0.15240 0.53690 1.40270 1.000 0.0370 c R
H15 H Uiso -0.08250 0.64830 1.19400 1.000 0.0340 c R
H17 H Uiso 0.08840 0.64870 1.00810 1.000 0.0270 c R
H18A H Uiso 0.65810 0.38280 0.71520 1.000 0.0440 c R
H18B H Uiso 0.66500 0.53170 0.60830 1.000 0.0440 c R
H18C H Uiso 0.51890 0.45220 0.60510 1.000 0.0440 c R
H19A H Uiso 0.82490 0.11640 0.74120 1.000 0.0610 c R
H19B H Uiso 0.79600 -0.03580 0.82080 1.000 0.0610 c R
H19C H Uiso 0.96350 0.01100 0.84490 1.000 0.0610 c R
H21 H Uiso 0.81690 -0.10720 1.05900 1.000 0.0400 c R
H23A H Uiso 0.62500 -0.10250 1.32840 1.000 0.0560 c R
H23B H Uiso 0.78140 -0.17930 1.27780 1.000 0.0560 c R
H23C H Uiso 0.58330 -0.19330 1.26900 1.000 0.0560 c R

loop_
_atom_type_symbol
_atom_type_description
_atom_type_scat_dispersion_real
_atom_type_scat_dispersion_imag
_atom_type_scat_source
C C 0.0033 0.0016 ' International Tables Vol C Tables 4.2.6.8 and 6.1.1.4'
H H 0.0000 0.0000 ' International Tables Vol C Tables 4.2.6.8 and 6.1.1.4'
N N 0.0061 0.0033 ' International Tables Vol C Tables 4.2.6.8 and 6.1.1.4'
O O 0.0106 0.0060 ' International Tables Vol C Tables 4.2.6.8 and 6.1.1.4'
Pt Pt -1.7033 8.3905 ' International Tables Vol C Tables 4.2.6.8 and 6.1.1.4'

loop_
_geom_angle_atom_site_label_1
_geom_angle_atom_site_label_2
_geom_angle_atom_site_label_3
_geom_angle
_geom_angle_publ_flag
O1 Pt1 O2 89.40(14) yes
O1 Pt1 C1 97.92(16) yes
O1 Pt1 C9 178.19(15) yes
O2 Pt1 C1 172.62(17) yes
O2 Pt1 C9 92.07(16) yes
C1 Pt1 C9 80.62(19) yes
Pt1 O1 C20 125.4(3) yes
Pt1 O2 C22 126.0(3) yes
C1 N1 C7 110.7(3) yes
C1 N1 C8 114.8(4) yes
C7 N1 C8 134.4(4) yes
C1 N2 C2 110.1(4) yes
C1 N2 C18 125.6(4) yes
C2 N2 C18 124.2(4) yes
Pt1 C1 N1 117.4(3) yes
Pt1 C1 N2 136.4(4) yes
N1 C1 N2 106.2(4) yes
N2 C2 C3 130.1(4) yes
N2 C2 C7 107.4(4) yes
C3 C2 C7 122.5(5) no
C2 C3 C4 116.9(4) no
C3 C4 C5 120.8(4) no
C4 C5 C6 122.0(5) no
C5 C6 C7 117.9(4) no
N1 C7 C2 105.6(4) yes
N1 C7 C6 134.6(4) yes
C2 C7 C6 119.9(4) no
N1 C8 C9 111.2(4) yes
N1 C8 C17 124.9(4) yes
C9 C8 C17 124.0(4) no
Pt1 C9 C8 116.0(3) yes
Pt1 C9 C10 127.3(4) yes
C8 C9 C10 116.7(4) no
C9 C10 C11 121.6(4) no
C10 C11 C12 122.1(4) no
C10 C11 C16 119.8(4) no
C12 C11 C16 118.2(4) no
C11 C12 C13 120.8(4) no
C12 C13 C14 120.7(4) no
C13 C14 C15 120.5(5) no
C14 C15 C16 120.2(5) no
C11 C16 C15 119.7(4) no
C11 C16 C17 119.0(4) no
C15 C16 C17 121.4(4) no
C8 C17 C16 118.9(4) no
O1 C20 C19 115.6(4) yes
O1 C20 C21 126.0(5) yes
C19 C20 C21 118.4(5) no
C20 C21 C22 126.5(5) no
O2 C22 C21 126.6(4) yes
O2 C22 C23 114.7(4) yes
C21 C22 C23 118.7(5) no
C2 C3 H3 122.00 no
C4 C3 H3 122.00 no
C3 C4 H4 120.00 no
C5 C4 H4 120.00 no
C4 C5 H5 119.00 no
C6 C5 H5 119.00 no
C5 C6 H6 121.00 no
C7 C6 H6 121.00 no
C9 C10 H10 119.00 no
C11 C10 H10 119.00 no
C11 C12 H12 120.00 no
C13 C12 H12 120.00 no
C12 C13 H13 120.00 no
C14 C13 H13 120.00 no
C13 C14 H14 120.00 no
C15 C14 H14 120.00 no
C14 C15 H15 120.00 no
C16 C15 H15 120.00 no
C8 C17 H17 121.00 no
C16 C17 H17 121.00 no
N2 C18 H18A 109.00 no
N2 C18 H18B 110.00 no
N2 C18 H18C 109.00 no
H18A C18 H18B 109.00 no
H18A C18 H18C 109.00 no
H18B C18 H18C 109.00 no
C20 C19 H19A 109.00 no
C20 C19 H19B 109.00 no
C20 C19 H19C 109.00 no
H19A C19 H19B 109.00 no
H19A C19 H19C 110.00 no
H19B C19 H19C 109.00 no
C20 C21 H21 117.00 no
C22 C21 H21 117.00 no
C22 C23 H23A 109.00 no
C22 C23 H23B 109.00 no
C22 C23 H23C 109.00 no
H23A C23 H23B 109.00 no
H23A C23 H23C 109.00 no
H23B C23 H23C 109.00 no

loop_
_geom_bond_atom_site_label_1
_geom_bond_atom_site_label_2
_geom_bond_distance
_geom_bond_publ_flag
Pt1 O1 2.095(3) yes
Pt1 O2 2.047(3) yes
Pt1 C1 1.927(5) yes
Pt1 C9 1.973(5) yes
O1 C20 1.268(7) yes
O2 C22 1.272(6) yes
N1 C1 1.386(6) yes
N1 C7 1.387(6) yes
N1 C8 1.423(5) yes
N2 C1 1.356(5) yes
N2 C2 1.394(6) yes
N2 C18 1.449(6) yes
C2 C3 1.389(6) no
C2 C7 1.404(6) no
C3 C4 1.385(8) no
C4 C5 1.403(8) no
C5 C6 1.378(7) no
C6 C7 1.389(7) no
C8 C9 1.433(7) no
C8 C17 1.362(7) no
C9 C10 1.378(6) no
C10 C11 1.426(7) no
C11 C12 1.426(6) no
C11 C16 1.416(7) no
C12 C13 1.363(7) no
C13 C14 1.396(8) no
C14 C15 1.373(6) no
C15 C16 1.415(7) no
C16 C17 1.426(6) no
C19 C20 1.494(8) no
C20 C21 1.395(6) no
C21 C22 1.395(7) no
C22 C23 1.500(6) no
C3 H3 0.9500 no
C4 H4 0.9500 no
C5 H5 0.9500 no
C6 H6 0.9500 no
C10 H10 0.9500 no
C12 H12 0.9500 no
C13 H13 0.9500 no
C14 H14 0.9500 no
C15 H15 0.9500 no
C17 H17 0.9500 no
C18 H18A 0.9800 no
C18 H18B 0.9800 no
C18 H18C 0.9800 no
C19 H19A 0.9800 no
C19 H19B 0.9800 no
C19 H19C 0.9800 no
C21 H21 0.9500 no
C23 H23A 0.9800 no
C23 H23B 0.9800 no
C23 H23C 0.9800 no

loop_
_geom_hbond_atom_site_label_D
_geom_hbond_atom_site_label_H
_geom_hbond_atom_site_label_A
_geom_hbond_distance_DH
_geom_hbond_distance_HA
_geom_hbond_distance_DA
_geom_hbond_angle_DHA
_geom_hbond_publ_flag
C10 H10 O2 0.9500 2.5000 3.035(6) 115.00 yes
C18 H18A O1 0.9800 2.1500 3.011(6) 145.00 yes

loop_
_geom_torsion_atom_site_label_1
_geom_torsion_atom_site_label_2
_geom_torsion_atom_site_label_3
_geom_torsion_atom_site_label_4
_geom_torsion
_geom_torsion_publ_flag
O2 Pt1 O1 C20 -1.4(4) no
C1 Pt1 O1 C20 177.7(4) no
O1 Pt1 O2 C22 3.6(4) no
C9 Pt1 O2 C22 -177.4(4) no
O1 Pt1 C1 N1 177.9(3) no
C9 Pt1 C1 N1 -1.0(3) no
O1 Pt1 C1 N2 -3.1(5) no
C9 Pt1 C1 N2 178.0(5) no
C1 Pt1 C9 C8 1.2(3) no
O2 Pt1 C9 C10 0.0(4) no
C1 Pt1 C9 C10 -179.0(4) no
O2 Pt1 C9 C8 -179.9(3) no
Pt1 O1 C20 C21 -1.9(7) no
Pt1 O1 C20 C19 177.2(3) no
Pt1 O2 C22 C23 178.1(3) no
Pt1 O2 C22 C21 -2.7(7) no
C7 N1 C1 N2 0.5(5) no
C8 N1 C1 N2 -178.6(3) no
C7 N1 C1 Pt1 179.8(3) no
C8 N1 C7 C6 -1.0(8) no
C7 N1 C8 C17 1.7(7) no
C1 N1 C7 C6 -179.9(5) no
C1 N1 C8 C17 -179.5(4) no
C8 N1 C1 Pt1 0.7(5) no
C1 N1 C7 C2 -0.4(5) no
C8 N1 C7 C2 178.4(4) no
C1 N1 C8 C9 0.3(5) no
C7 N1 C8 C9 -178.5(4) no
C18 N2 C2 C7 178.9(4) no
C18 N2 C1 Pt1 1.8(7) no
C2 N2 C1 Pt1 -179.4(4) no
C2 N2 C1 N1 -0.3(4) no
C18 N2 C1 N1 -179.1(4) no
C1 N2 C2 C7 0.1(5) no
C1 N2 C2 C3 -179.5(5) no
C18 N2 C2 C3 -0.7(7) no
C3 C2 C7 C6 -0.6(7) no
N2 C2 C3 C4 179.8(4) no
N2 C2 C7 C6 179.8(4) no
N2 C2 C7 N1 0.2(4) no
C3 C2 C7 N1 179.9(4) no
C7 C2 C3 C4 0.2(7) no
C2 C3 C4 C5 -0.4(8) no
C3 C4 C5 C6 1.0(9) no
C4 C5 C6 C7 -1.3(8) no
C5 C6 C7 C2 1.1(7) no
C5 C6 C7 N1 -179.5(5) no
N1 C8 C17 C16 -179.7(4) no
N1 C8 C9 C10 179.0(4) no
N1 C8 C9 Pt1 -1.2(5) no
C17 C8 C9 Pt1 178.6(3) no
C9 C8 C17 C16 0.5(7) no
C17 C8 C9 C10 -1.2(6) no
C8 C9 C10 C11 0.5(6) no
Pt1 C9 C10 C11 -179.3(3) no
C9 C10 C11 C16 0.8(6) no
C9 C10 C11 C12 -179.3(4) no
C16 C11 C12 C13 1.4(7) no
C10 C11 C16 C15 178.6(4) no
C10 C11 C16 C17 -1.5(6) no
C10 C11 C12 C13 -178.5(4) no
C12 C11 C16 C15 -1.3(6) no
C12 C11 C16 C17 178.6(4) no
C11 C12 C13 C14 -0.7(7) no
C12 C13 C14 C15 -0.2(8) no
C13 C14 C15 C16 0.2(8) no
C14 C15 C16 C11 0.5(7) no
C14 C15 C16 C17 -179.4(4) no
C15 C16 C17 C8 -179.2(4) no
C11 C16 C17 C8 0.9(6) no
O1 C20 C21 C22 4.4(9) no
C19 C20 C21 C22 -174.7(5) no
C20 C21 C22 C23 177.3(5) no
C20 C21 C22 O2 -1.9(8) no
